data_1534062
loop_
_publ_author_name
'Ljungstroem, E.'

_publ_section_title
;
 The crystal structure of sodium hexacyanochromate(II) decahydrate, Na4
 (Cr (C N)6) (H2 O)10
;
_journal_name_full 'Acta Chemica Scandinavica, Series A: (28,1974-)'
_journal_page_first 104
_journal_page_last 108
_journal_volume 31
_journal_year 1977
_chemical_formula_sum 'C6 H20 Cr N6 Na4 O10'
_chemical_name_systematic 'Na4 (Cr (C N)6) (H2 O)10'
_space_group_IT_number 14
_symmetry_space_group_name_Hall '-P 2yn'
_symmetry_space_group_name_H-M 'P 1 21/n 1'
_cell_angle_alpha 90
_cell_angle_beta 98.3
_cell_angle_gamma 90
_cell_formula_units_Z 2
_cell_length_a 9.866
_cell_length_b 11.502
_cell_length_c 9.152
_cell_volume 1027.679
_citation_journal_id_ASTM ACAPCT
_cod_data_source_file Ljungstroem_ACAPCT_1977_802.cif
_cod_data_source_block C6H20Cr1N6Na4O10
_cod_original_sg_symbol_Hall '-P 2ybc (x-z,y,z)'
_cod_original_formula_sum 'C6 H20 Cr1 N6 Na4 O10'
_cod_database_code 1534062

loop_
_symmetry_equiv_pos_as_xyz
x,y,z
-x+1/2,y+1/2,-z+1/2
-x,-y,-z
x-1/2,-y-1/2,z-1/2

loop_
_atom_site_label
_atom_site_type_symbol
_atom_site_fract_x
_atom_site_fract_y
_atom_site_fract_z
_atom_site_occupancy
_atom_site_U_iso_or_equiv
Cr1 Cr+2 0 0 0 1 0.0
O4 O-2 0.1148 0.271 0.3184 1 0.0
C2 C+2 0.4982 0.3214 0.4758 1 0.0
Na1 Na+1 0.5959 0.3569 0.0123 1 0.0
N1 N-3 0.3204 0.0215 0.1137 1 0.0
Na2 Na+1 0.7184 0.128 0.4025 1 0.0
C1 C+2 0.2043 0.0122 0.0743 1 0.0
O5 O-2 0.3866 0.2793 0.1004 1 0.0
N2 N-3 0.504 0.2207 0.4672 1 0.0
O3 O-2 0.7663 0.2782 0.2142 1 0.0
C3 C+2 0.0435 0.0189 0.2118 1 0.0
O2 O-2 0.6117 0.0068 0.2025 1 0.0
N3 N-3 0.9278 0.0312 0.3283 1 0.0
O1 O-2 0.2967 0.0376 0.4439 1 0.0
